data_1558768
loop_
_publ_author_name
'He\&s, Merlin'
'Stennett, Thomas'
'Fantuzzi, Felipe'
'Bertermann, R\"udiger'
'Schock, Marvin'
'Sch\"afer, Marius'
'Thiess, Torsten'
'Braunschweig, Holger'

_publ_section_title
;
 Diverse Ring-Opening Reactions of Rhodium \h4-Azaborete Complexes
;
_journal_name_full 'Chemical Science'
_journal_paper_doi 10.1039/D0SC02283G
_journal_year 2020
_chemical_formula_moiety 'C39 H55 B Cl F3 N2 P Rh'
_chemical_formula_sum 'C39 H55 B Cl F3 N2 P Rh'
_chemical_formula_weight 788.99
_space_group_crystal_system monoclinic
_space_group_IT_number 14
_space_group_name_Hall '-P 2ybc'
_space_group_name_H-M_alt 'P 1 21/c 1'
_atom_sites_solution_hydrogens geom
_atom_sites_solution_primary dual
_atom_sites_solution_secondary difmap
_audit_creation_method SHELXL-2018/3
_audit_update_record
;
2020-04-15 deposited with the CCDC.	2020-07-23 downloaded from the CCDC.
;
_cell_angle_alpha 90
_cell_angle_beta 96.049(12)
_cell_angle_gamma 90
_cell_formula_units_Z 4
_cell_length_a 16.099(7)
_cell_length_b 12.139(3)
_cell_length_c 20.044(6)
_cell_measurement_reflns_used 9847
_cell_measurement_temperature 103(2)
_cell_measurement_theta_max 27.13
_cell_measurement_theta_min 2.40
_cell_volume 3895(2)
_computing_cell_refinement 'Saint+ ver. V8.38A (Bruker AXS)'
_computing_data_collection 'APEX2 ver. 2014.9 (Bruker AXS)'
_computing_data_reduction 'Saint+ ver. V8.38A (Bruker AXS)'
_computing_molecular_graphics 'ShelXLe (Huebschle et all, 2011)'
_computing_publication_material 'SHELXL-2018/3 (Sheldrick, 2018)'
_computing_structure_refinement 'SHELXL-2018/3 (Sheldrick, 2018)'
_computing_structure_solution 'SHELXT (Sheldrick, 2014)'
_diffrn_ambient_temperature 103(2)
_diffrn_detector 'CMOS area detector (Photon II)'
_diffrn_detector_area_resol_mean 7.5
_diffrn_measured_fraction_theta_full 0.999
_diffrn_measured_fraction_theta_max 0.999
_diffrn_measurement_device_type 'Bruker D8 Quest'
_diffrn_measurement_method '\f and \w scans'
_diffrn_radiation_monochromator 'multi-layer mirror'
_diffrn_radiation_type MoK\a
_diffrn_radiation_wavelength 0.71073
_diffrn_reflns_av_R_equivalents 0.0417
_diffrn_reflns_av_unetI/netI 0.0238
_diffrn_reflns_Laue_measured_fraction_full 0.999
_diffrn_reflns_Laue_measured_fraction_max 0.999
_diffrn_reflns_limit_h_max 20
_diffrn_reflns_limit_h_min -19
_diffrn_reflns_limit_k_max 14
_diffrn_reflns_limit_k_min -15
_diffrn_reflns_limit_l_max 25
_diffrn_reflns_limit_l_min -25
_diffrn_reflns_number 54120
_diffrn_reflns_point_group_measured_fraction_full 0.999
_diffrn_reflns_point_group_measured_fraction_max 0.999
_diffrn_reflns_theta_full 26.000
_diffrn_reflns_theta_max 26.372
_diffrn_reflns_theta_min 2.281
_diffrn_source 'microfocus sealed tube (Incoatec ImS)'
_exptl_absorpt_coefficient_mu 0.592
_exptl_absorpt_correction_T_max 0.7455
_exptl_absorpt_correction_T_min 0.6573
_exptl_absorpt_correction_type multi-scan
_exptl_absorpt_process_details 'SadAbs 2016/2 (Bruker AXS)'
_exptl_crystal_colour orange
_exptl_crystal_density_diffrn 1.345
_exptl_crystal_description block
_exptl_crystal_F_000 1648
_exptl_crystal_size_max 0.268
_exptl_crystal_size_mid 0.259
_exptl_crystal_size_min 0.102
_refine_diff_density_max 0.955
_refine_diff_density_min -0.558
_refine_diff_density_rms 0.064
_refine_ls_extinction_method none
_refine_ls_goodness_of_fit_ref 1.048
_refine_ls_hydrogen_treatment constr
_refine_ls_matrix_type full
_refine_ls_number_parameters 447
_refine_ls_number_reflns 7955
_refine_ls_number_restraints 0
_refine_ls_restrained_S_all 1.048
_refine_ls_R_factor_all 0.0341
_refine_ls_R_factor_gt 0.0276
_refine_ls_shift/su_max 0.004
_refine_ls_shift/su_mean 0.000
_refine_ls_structure_factor_coef Fsqd
_refine_ls_weighting_details 'w=1/[\s^2^(Fo^2^)+(0.0197P)^2^+4.6841P] where P=(Fo^2^+2Fc^2^)/3'
_refine_ls_weighting_scheme calc
_refine_ls_wR_factor_gt 0.0602
_refine_ls_wR_factor_ref 0.0636
_reflns_Friedel_coverage 0.000
_reflns_number_gt 6971
_reflns_number_total 7955
_reflns_threshold_expression 'I > 2\s(I)'
_cod_data_source_file d0sc02283g2.cif
_cod_data_source_block test_a_CCDC17
_cod_original_sg_symbol_H-M 'P 21/c'
_cod_database_code 1558768
_shelx_shelxl_version_number 2018/3
_shelx_space_group_comment
;
The symmetry employed for this shelxl refinement is uniquely defined
by the following loop, which should always be used as a source of
symmetry information in preference to the above space-group names.
They are only intended as comments.
;
_shelx_estimated_absorpt_t_min 0.858
_shelx_estimated_absorpt_t_max 0.942

loop_
_space_group_symop_operation_xyz
'x, y, z'
'-x, y+1/2, -z+1/2'
'-x, -y, -z'
'x, -y-1/2, z-1/2'

loop_
_atom_site_label
_atom_site_type_symbol
_atom_site_fract_x
_atom_site_fract_y
_atom_site_fract_z
_atom_site_U_iso_or_equiv
_atom_site_adp_type
_atom_site_occupancy
_atom_site_site_symmetry_order
_atom_site_calc_flag
_atom_site_refinement_flags_posn
_atom_site_refinement_flags_adp
_atom_site_refinement_flags_occupancy
_atom_site_disorder_assembly
_atom_site_disorder_group
Rh1 Rh 0.78862(2) 0.36393(2) 0.24771(2) 0.01286(5) Uani 1 1 d . . . . .
C1 C 0.85182(12) 0.20828(16) 0.37327(10) 0.0151(4) Uani 1 1 d . . . . .
F1 F 0.41508(11) 0.37154(13) 0.48928(10) 0.0540(5) Uani 1 1 d . . . . .
Cl1 Cl 0.86253(3) 0.39911(5) 0.15483(2) 0.02498(12) Uani 1 1 d . . . . .
P1 P 0.67781(3) 0.29283(4) 0.17893(2) 0.01456(10) Uani 1 1 d . . . . .
N1 N 0.87076(10) 0.41327(13) 0.33114(8) 0.0139(3) Uani 1 1 d . . . . .
B1 B 0.79362(14) 0.48309(19) 0.33574(10) 0.0148(4) Uani 1 1 d . . . . .
N2 N 0.92069(11) -0.09799(14) 0.46059(9) 0.0210(4) Uani 1 1 d . . . . .
F2 F 0.43934(10) 0.20048(13) 0.49489(8) 0.0442(4) Uani 1 1 d . . . . .
C2 C 0.74546(12) 0.37516(16) 0.34638(9) 0.0144(4) Uani 1 1 d . . . . .
F3 F 0.36953(10) 0.2656(2) 0.40858(9) 0.0758(7) Uani 1 1 d . . . . .
C3 C 0.82215(12) 0.31503(16) 0.34509(9) 0.0142(4) Uani 1 1 d . . . . .
C9 C 0.76326(12) 0.63765(17) 0.41402(10) 0.0157(4) Uani 1 1 d . . . . .
C8 C 0.73539(12) 0.74239(17) 0.42824(10) 0.0177(4) Uani 1 1 d . . . . .
H8 H 0.727478 0.760687 0.473213 0.021 Uiso 1 1 calc R U . . .
C7 C 0.71880(13) 0.82108(17) 0.37834(11) 0.0198(4) Uani 1 1 d . . . . .
C6 C 0.73377(13) 0.79317(17) 0.31334(10) 0.0205(4) Uani 1 1 d . . . . .
H6 H 0.724477 0.846847 0.278873 0.025 Uiso 1 1 calc R U . . .
C5 C 0.76192(12) 0.68907(17) 0.29727(10) 0.0178(4) Uani 1 1 d . . . . .
C4 C 0.77550(12) 0.60797(16) 0.34746(10) 0.0147(4) Uani 1 1 d . . . . .
C10 C 0.78076(13) 0.55722(17) 0.47157(10) 0.0200(4) Uani 1 1 d . . . . .
H10A H 0.741017 0.495938 0.465844 0.030 Uiso 1 1 calc R U . . .
H10B H 0.774782 0.594899 0.514039 0.030 Uiso 1 1 calc R U . . .
H10C H 0.837794 0.528796 0.472054 0.030 Uiso 1 1 calc R U . . .
C11 C 0.77954(15) 0.66663(18) 0.22584(10) 0.0242(5) Uani 1 1 d . . . . .
H11A H 0.737036 0.702848 0.194727 0.036 Uiso 1 1 calc R U . . .
H11B H 0.778157 0.587035 0.217614 0.036 Uiso 1 1 calc R U . . .
H11C H 0.834835 0.695477 0.218909 0.036 Uiso 1 1 calc R U . . .
C12 C 0.68610(14) 0.93304(18) 0.39477(12) 0.0266(5) Uani 1 1 d . . . . .
H12A H 0.715099 0.989742 0.371238 0.040 Uiso 1 1 calc R U . . .
H12B H 0.695895 0.945571 0.443258 0.040 Uiso 1 1 calc R U . . .
H12C H 0.626043 0.936662 0.380489 0.040 Uiso 1 1 calc R U . . .
C13 C 0.96217(12) 0.43318(18) 0.33770(10) 0.0185(4) Uani 1 1 d . . . . .
C14 C 0.99171(14) 0.4434(2) 0.41257(11) 0.0266(5) Uani 1 1 d . . . . .
H14A H 1.052376 0.454179 0.418543 0.040 Uiso 1 1 calc R U . . .
H14B H 0.977445 0.376083 0.435778 0.040 Uiso 1 1 calc R U . . .
H14C H 0.964236 0.506646 0.431309 0.040 Uiso 1 1 calc R U . . .
C15 C 1.00821(13) 0.33976(19) 0.30632(12) 0.0251(5) Uani 1 1 d . . . . .
H15A H 0.984516 0.329181 0.259694 0.038 Uiso 1 1 calc R U . . .
H15B H 1.002106 0.271706 0.331649 0.038 Uiso 1 1 calc R U . . .
H15C H 1.067569 0.358419 0.307474 0.038 Uiso 1 1 calc R U . . .
C16 C 0.97603(13) 0.54147(19) 0.30175(11) 0.0241(5) Uani 1 1 d . . . . .
H16A H 0.956652 0.533896 0.253955 0.036 Uiso 1 1 calc R U . . .
H16B H 1.035670 0.559639 0.306992 0.036 Uiso 1 1 calc R U . . .
H16C H 0.944651 0.600390 0.321210 0.036 Uiso 1 1 calc R U . . .
C18 C 0.60506(12) 0.42908(17) 0.37081(10) 0.0187(4) Uani 1 1 d . . . . .
H18 H 0.615933 0.500301 0.354100 0.022 Uiso 1 1 calc R U . . .
C17 C 0.66510(12) 0.34596(16) 0.36916(9) 0.0139(4) Uani 1 1 d . . . . .
C19 C 0.53018(13) 0.40874(18) 0.39644(11) 0.0220(4) Uani 1 1 d . . . . .
H19 H 0.490144 0.466044 0.397476 0.026 Uiso 1 1 calc R U . . .
C20 C 0.51318(13) 0.30483(18) 0.42071(10) 0.0195(4) Uani 1 1 d . . . . .
C21 C 0.57107(13) 0.22089(17) 0.41839(10) 0.0186(4) Uani 1 1 d . . . . .
H21 H 0.559041 0.149349 0.434009 0.022 Uiso 1 1 calc R U . . .
C22 C 0.64664(12) 0.24133(16) 0.39323(9) 0.0161(4) Uani 1 1 d . . . . .
H22 H 0.686390 0.183652 0.392310 0.019 Uiso 1 1 calc R U . . .
C23 C 0.43412(14) 0.2863(2) 0.45208(12) 0.0287(5) Uani 1 1 d . . . . .
C24 C 0.84954(12) 0.18913(17) 0.44185(10) 0.0167(4) Uani 1 1 d . . . . .
H24 H 0.832069 0.246822 0.469194 0.020 Uiso 1 1 calc R U . . .
C25 C 0.87189(12) 0.08908(17) 0.47098(10) 0.0170(4) Uani 1 1 d . . . . .
H25 H 0.869254 0.079011 0.517715 0.020 Uiso 1 1 calc R U . . .
C26 C 0.89863(12) 0.00145(16) 0.43219(10) 0.0165(4) Uani 1 1 d . . . . .
C27 C 0.90163(13) 0.02128(17) 0.36284(10) 0.0181(4) Uani 1 1 d . . . . .
H27 H 0.919756 -0.035589 0.335213 0.022 Uiso 1 1 calc R U . . .
C28 C 0.87858(12) 0.12210(17) 0.33482(10) 0.0168(4) Uani 1 1 d . . . . .
H28 H 0.881026 0.133015 0.288131 0.020 Uiso 1 1 calc R U . . .
C29 C 0.90445(14) -0.12138(18) 0.52938(10) 0.0241(5) Uani 1 1 d . . . . .
H29A H 0.844939 -0.110616 0.533770 0.036 Uiso 1 1 calc R U . . .
H29B H 0.937551 -0.071469 0.560070 0.036 Uiso 1 1 calc R U . . .
H29C H 0.919937 -0.197775 0.540535 0.036 Uiso 1 1 calc R U . . .
C30 C 0.94683(14) -0.18823(17) 0.41998(11) 0.0222(4) Uani 1 1 d . . . . .
H30A H 0.900089 -0.210570 0.387498 0.033 Uiso 1 1 calc R U . . .
H30B H 0.964352 -0.250772 0.449036 0.033 Uiso 1 1 calc R U . . .
H30C H 0.993666 -0.164220 0.396030 0.033 Uiso 1 1 calc R U . . .
C31 C 0.59886(13) 0.21620(18) 0.22177(10) 0.0202(4) Uani 1 1 d . . . . .
H31 H 0.591612 0.259675 0.263141 0.024 Uiso 1 1 calc R U . . .
C32 C 0.63342(15) 0.10466(19) 0.24689(11) 0.0272(5) Uani 1 1 d . . . . .
H32A H 0.634346 0.054101 0.208859 0.041 Uiso 1 1 calc R U . . .
H32B H 0.597775 0.074159 0.279069 0.041 Uiso 1 1 calc R U . . .
H32C H 0.690289 0.114218 0.268843 0.041 Uiso 1 1 calc R U . . .
C33 C 0.51075(14) 0.2036(2) 0.18534(11) 0.0267(5) Uani 1 1 d . . . . .
H33A H 0.486308 0.276655 0.176016 0.040 Uiso 1 1 calc R U . . .
H33B H 0.475849 0.162041 0.213691 0.040 Uiso 1 1 calc R U . . .
H33C H 0.513755 0.164086 0.143033 0.040 Uiso 1 1 calc R U . . .
C34 C 0.61356(13) 0.39998(18) 0.13212(10) 0.0212(4) Uani 1 1 d . . . . .
H34 H 0.564256 0.362439 0.107430 0.025 Uiso 1 1 calc R U . . .
C35 C 0.58058(15) 0.48064(19) 0.18196(11) 0.0269(5) Uani 1 1 d . . . . .
H35A H 0.544926 0.535766 0.157378 0.040 Uiso 1 1 calc R U . . .
H35B H 0.627706 0.517500 0.207750 0.040 Uiso 1 1 calc R U . . .
H35C H 0.548031 0.440217 0.212595 0.040 Uiso 1 1 calc R U . . .
C36 C 0.65937(15) 0.46183(19) 0.08040(11) 0.0282(5) Uani 1 1 d . . . . .
H36A H 0.677053 0.409493 0.047450 0.042 Uiso 1 1 calc R U . . .
H36B H 0.708530 0.498900 0.103129 0.042 Uiso 1 1 calc R U . . .
H36C H 0.621859 0.516688 0.057501 0.042 Uiso 1 1 calc R U . . .
C37 C 0.71398(13) 0.20517(18) 0.11211(10) 0.0198(4) Uani 1 1 d . . . . .
H37 H 0.739808 0.257027 0.081476 0.024 Uiso 1 1 calc R U . . .
C38 C 0.78385(15) 0.1255(2) 0.13767(11) 0.0284(5) Uani 1 1 d . . . . .
H38A H 0.806686 0.090697 0.099424 0.043 Uiso 1 1 calc R U . . .
H38B H 0.761383 0.068614 0.165492 0.043 Uiso 1 1 calc R U . . .
H38C H 0.828218 0.166027 0.164472 0.043 Uiso 1 1 calc R U . . .
C39 C 0.64466(14) 0.1462(2) 0.06796(11) 0.0262(5) Uani 1 1 d . . . . .
H39A H 0.598344 0.197313 0.056170 0.039 Uiso 1 1 calc R U . . .
H39B H 0.624709 0.083239 0.092438 0.039 Uiso 1 1 calc R U . . .
H39C H 0.666461 0.120044 0.026939 0.039 Uiso 1 1 calc R U . . .

loop_
_atom_site_aniso_label
_atom_site_aniso_U_11
_atom_site_aniso_U_22
_atom_site_aniso_U_33
_atom_site_aniso_U_23
_atom_site_aniso_U_13
_atom_site_aniso_U_12
Rh1 0.01384(8) 0.01365(8) 0.01144(7) -0.00010(6) 0.00287(5) -0.00043(6)
C1 0.0142(9) 0.0139(10) 0.0172(9) 0.0018(8) 0.0013(7) 0.0006(7)
F1 0.0518(10) 0.0334(9) 0.0863(13) -0.0112(9) 0.0517(10) -0.0041(7)
Cl1 0.0244(3) 0.0370(3) 0.0149(2) -0.0017(2) 0.00856(19) -0.0070(2)
P1 0.0164(2) 0.0142(2) 0.0130(2) -0.00055(19) 0.00095(18) 0.00026(19)
N1 0.0141(8) 0.0140(8) 0.0138(8) 0.0010(6) 0.0028(6) -0.0015(6)
B1 0.0172(11) 0.0158(11) 0.0117(10) 0.0007(8) 0.0024(8) 0.0010(9)
N2 0.0293(10) 0.0148(9) 0.0190(9) 0.0022(7) 0.0034(7) 0.0038(7)
F2 0.0403(9) 0.0378(9) 0.0596(10) 0.0116(8) 0.0293(8) -0.0026(7)
C2 0.0183(10) 0.0142(9) 0.0109(8) 0.0003(7) 0.0034(7) 0.0015(8)
F3 0.0215(8) 0.155(2) 0.0506(10) 0.0020(12) 0.0010(7) -0.0285(11)
C3 0.0171(10) 0.0137(9) 0.0122(9) -0.0015(7) 0.0033(7) -0.0010(8)
C9 0.0134(9) 0.0160(10) 0.0178(9) 0.0010(8) 0.0024(7) -0.0042(8)
C8 0.0158(10) 0.0177(10) 0.0203(10) -0.0023(8) 0.0054(8) -0.0027(8)
C7 0.0177(10) 0.0139(10) 0.0280(11) -0.0009(8) 0.0031(8) -0.0007(8)
C6 0.0224(11) 0.0169(10) 0.0217(10) 0.0044(8) -0.0002(8) -0.0015(8)
C5 0.0182(10) 0.0164(10) 0.0184(10) 0.0025(8) 0.0004(8) -0.0037(8)
C4 0.0133(9) 0.0130(10) 0.0182(9) 0.0006(7) 0.0023(7) -0.0032(7)
C10 0.0248(11) 0.0194(10) 0.0160(9) 0.0019(8) 0.0036(8) 0.0014(8)
C11 0.0353(13) 0.0199(11) 0.0174(10) 0.0026(8) 0.0034(9) -0.0014(9)
C12 0.0286(12) 0.0172(11) 0.0342(12) 0.0004(9) 0.0044(10) 0.0045(9)
C13 0.0129(10) 0.0217(11) 0.0209(10) -0.0001(8) 0.0018(8) -0.0024(8)
C14 0.0187(11) 0.0372(13) 0.0230(11) 0.0008(10) -0.0027(8) -0.0033(9)
C15 0.0163(10) 0.0269(12) 0.0329(12) -0.0015(10) 0.0064(9) 0.0011(9)
C16 0.0189(11) 0.0256(12) 0.0287(11) 0.0023(9) 0.0056(9) -0.0070(9)
C18 0.0187(10) 0.0161(10) 0.0216(10) 0.0007(8) 0.0029(8) 0.0002(8)
C17 0.0165(10) 0.0147(10) 0.0108(8) -0.0014(7) 0.0028(7) 0.0004(7)
C19 0.0171(10) 0.0211(11) 0.0285(11) -0.0008(9) 0.0059(8) 0.0035(8)
C20 0.0162(10) 0.0228(11) 0.0202(10) -0.0037(8) 0.0047(8) -0.0034(8)
C21 0.0208(10) 0.0173(10) 0.0181(10) -0.0007(8) 0.0039(8) -0.0045(8)
C22 0.0176(10) 0.0139(10) 0.0170(9) -0.0020(8) 0.0030(7) 0.0008(8)
C23 0.0228(12) 0.0301(13) 0.0345(12) -0.0041(10) 0.0087(10) -0.0038(10)
C24 0.0191(10) 0.0162(10) 0.0152(9) -0.0036(8) 0.0035(7) 0.0001(8)
C25 0.0182(10) 0.0189(10) 0.0141(9) 0.0006(8) 0.0022(7) -0.0001(8)
C26 0.0152(10) 0.0136(10) 0.0204(10) 0.0007(8) 0.0009(8) -0.0012(7)
C27 0.0208(10) 0.0149(10) 0.0192(10) -0.0034(8) 0.0046(8) 0.0028(8)
C28 0.0174(10) 0.0186(10) 0.0149(9) 0.0002(8) 0.0033(7) 0.0005(8)
C29 0.0299(12) 0.0199(11) 0.0224(11) 0.0061(9) 0.0028(9) 0.0009(9)
C30 0.0238(11) 0.0158(10) 0.0271(11) 0.0010(9) 0.0043(9) 0.0021(8)
C31 0.0210(11) 0.0224(11) 0.0171(10) -0.0006(8) 0.0019(8) -0.0041(8)
C32 0.0324(13) 0.0232(12) 0.0257(11) 0.0061(9) 0.0009(9) -0.0059(10)
C33 0.0216(11) 0.0321(13) 0.0263(11) -0.0022(10) 0.0021(9) -0.0072(9)
C34 0.0222(11) 0.0199(11) 0.0206(10) 0.0016(8) -0.0017(8) 0.0038(8)
C35 0.0289(12) 0.0232(12) 0.0289(12) 0.0016(9) 0.0048(9) 0.0093(9)
C36 0.0367(13) 0.0250(12) 0.0226(11) 0.0067(9) 0.0025(9) 0.0053(10)
C37 0.0217(11) 0.0221(11) 0.0155(9) -0.0029(8) 0.0022(8) 0.0022(8)
C38 0.0300(12) 0.0276(12) 0.0270(11) -0.0077(10) -0.0004(9) 0.0096(10)
C39 0.0289(12) 0.0303(13) 0.0190(10) -0.0090(9) -0.0002(9) -0.0010(10)

loop_
_atom_type_symbol
_atom_type_description
_atom_type_scat_dispersion_real
_atom_type_scat_dispersion_imag
_atom_type_scat_source
C C 0.0033 0.0016 'International Tables Vol C Tables 4.2.6.8 and 6.1.1.4'
H H 0.0000 0.0000 'International Tables Vol C Tables 4.2.6.8 and 6.1.1.4'
B B 0.0013 0.0007 'International Tables Vol C Tables 4.2.6.8 and 6.1.1.4'
N N 0.0061 0.0033 'International Tables Vol C Tables 4.2.6.8 and 6.1.1.4'
F F 0.0171 0.0103 'International Tables Vol C Tables 4.2.6.8 and 6.1.1.4'
P P 0.1023 0.0942 'International Tables Vol C Tables 4.2.6.8 and 6.1.1.4'
Cl Cl 0.1484 0.1585 'International Tables Vol C Tables 4.2.6.8 and 6.1.1.4'
Rh Rh -1.1178 0.9187 'International Tables Vol C Tables 4.2.6.8 and 6.1.1.4'

loop_
_exptl_crystal_face_index_h
_exptl_crystal_face_index_k
_exptl_crystal_face_index_l
_exptl_crystal_face_perp_dist
1.00 1.00 2.00 0.0760
1.00 2.00 -1.00 0.1090
0.00 0.00 -1.00 0.1230
0.00 0.00 1.00 0.0950
1.00 2.00 2.00 0.0880
2.00 2.00 1.00 0.0730
0.00 -1.00 2.00 0.1130
0.00 1.00 -2.00 0.1290
1.00 2.00 -2.00 0.1180
-1.00 -2.00 2.00 0.1110
2.00 1.00 1.00 0.0510
-2.00 -1.00 -1.00 0.0500
1.00 0.00 1.00 0.0590
-1.00 0.00 -1.00 0.0630
2.00 -2.00 1.00 0.0940
-2.00 2.00 -1.00 0.1270
1.00 0.00 -1.00 0.1090
-1.00 0.00 1.00 0.1060
-2.00 1.00 1.00 0.1200
2.00 -1.00 -1.00 0.0990

loop_
_geom_angle_atom_site_label_1
_geom_angle_atom_site_label_2
_geom_angle_atom_site_label_3
_geom_angle
_geom_angle_site_symmetry_1
_geom_angle_site_symmetry_3
_geom_angle_publ_flag
C3 Rh1 N1 41.31(7) . . ?
C3 Rh1 C2 39.64(7) . . ?
N1 Rh1 C2 59.52(7) . . ?
C3 Rh1 B1 57.56(8) . . ?
N1 Rh1 B1 40.19(7) . . ?
C2 Rh1 B1 40.69(7) . . ?
C3 Rh1 P1 124.67(6) . . ?
N1 Rh1 P1 164.38(4) . . ?
C2 Rh1 P1 105.48(6) . . ?
B1 Rh1 P1 131.58(6) . . ?
C3 Rh1 Cl1 134.39(6) . . ?
N1 Rh1 Cl1 104.43(5) . . ?
C2 Rh1 Cl1 161.44(5) . . ?
B1 Rh1 Cl1 121.24(6) . . ?
P1 Rh1 Cl1 91.07(3) . . ?
C28 C1 C24 117.41(18) . . ?
C28 C1 C3 123.70(17) . . ?
C24 C1 C3 118.82(17) . . ?
C37 P1 C34 103.79(10) . . ?
C37 P1 C31 109.23(10) . . ?
C34 P1 C31 102.29(10) . . ?
C37 P1 Rh1 111.43(7) . . ?
C34 P1 Rh1 113.29(8) . . ?
C31 P1 Rh1 115.81(7) . . ?
C3 N1 C13 131.20(16) . . ?
C3 N1 B1 89.20(14) . . ?
C13 N1 B1 135.69(17) . . ?
C3 N1 Rh1 67.55(10) . . ?
C13 N1 Rh1 130.59(12) . . ?
B1 N1 Rh1 75.95(11) . . ?
N1 B1 C2 87.74(15) . . ?
N1 B1 C4 135.88(18) . . ?
C2 B1 C4 133.98(18) . . ?
N1 B1 Rh1 63.86(10) . . ?
C2 B1 Rh1 65.91(10) . . ?
C4 B1 Rh1 137.68(14) . . ?
C26 N2 C30 120.71(17) . . ?
C26 N2 C29 120.11(17) . . ?
C30 N2 C29 118.31(17) . . ?
C3 C2 C17 132.34(18) . . ?
C3 C2 B1 89.07(16) . . ?
C17 C2 B1 136.17(18) . . ?
C3 C2 Rh1 65.99(10) . . ?
C17 C2 Rh1 130.50(14) . . ?
B1 C2 Rh1 73.40(11) . . ?
C2 C3 N1 93.84(15) . . ?
C2 C3 C1 133.21(17) . . ?
N1 C3 C1 129.00(17) . . ?
C2 C3 Rh1 74.36(11) . . ?
N1 C3 Rh1 71.15(10) . . ?
C1 C3 Rh1 131.28(14) . . ?
C8 C9 C4 120.45(18) . . ?
C8 C9 C10 118.18(18) . . ?
C4 C9 C10 121.37(18) . . ?
C9 C8 C7 121.61(19) . . ?
C9 C8 H8 119.2 . . ?
C7 C8 H8 119.2 . . ?
C8 C7 C6 117.89(19) . . ?
C8 C7 C12 120.56(19) . . ?
C6 C7 C12 121.55(19) . . ?
C7 C6 C5 122.04(19) . . ?
C7 C6 H6 119.0 . . ?
C5 C6 H6 119.0 . . ?
C6 C5 C4 119.94(18) . . ?
C6 C5 C11 118.72(18) . . ?
C4 C5 C11 121.31(18) . . ?
C5 C4 C9 117.97(18) . . ?
C5 C4 B1 125.93(18) . . ?
C9 C4 B1 115.74(17) . . ?
C9 C10 H10A 109.5 . . ?
C9 C10 H10B 109.5 . . ?
H10A C10 H10B 109.5 . . ?
C9 C10 H10C 109.5 . . ?
H10A C10 H10C 109.5 . . ?
H10B C10 H10C 109.5 . . ?
C5 C11 H11A 109.5 . . ?
C5 C11 H11B 109.5 . . ?
H11A C11 H11B 109.5 . . ?
C5 C11 H11C 109.5 . . ?
H11A C11 H11C 109.5 . . ?
H11B C11 H11C 109.5 . . ?
C7 C12 H12A 109.5 . . ?
C7 C12 H12B 109.5 . . ?
H12A C12 H12B 109.5 . . ?
C7 C12 H12C 109.5 . . ?
H12A C12 H12C 109.5 . . ?
H12B C12 H12C 109.5 . . ?
N1 C13 C15 111.27(17) . . ?
N1 C13 C16 106.94(16) . . ?
C15 C13 C16 110.10(17) . . ?
N1 C13 C14 107.64(16) . . ?
C15 C13 C14 110.50(18) . . ?
C16 C13 C14 110.30(18) . . ?
C13 C14 H14A 109.5 . . ?
C13 C14 H14B 109.5 . . ?
H14A C14 H14B 109.5 . . ?
C13 C14 H14C 109.5 . . ?
H14A C14 H14C 109.5 . . ?
H14B C14 H14C 109.5 . . ?
C13 C15 H15A 109.5 . . ?
C13 C15 H15B 109.5 . . ?
H15A C15 H15B 109.5 . . ?
C13 C15 H15C 109.5 . . ?
H15A C15 H15C 109.5 . . ?
H15B C15 H15C 109.5 . . ?
C13 C16 H16A 109.5 . . ?
C13 C16 H16B 109.5 . . ?
H16A C16 H16B 109.5 . . ?
C13 C16 H16C 109.5 . . ?
H16A C16 H16C 109.5 . . ?
H16B C16 H16C 109.5 . . ?
C19 C18 C17 120.77(19) . . ?
C19 C18 H18 119.6 . . ?
C17 C18 H18 119.6 . . ?
C18 C17 C22 118.23(18) . . ?
C18 C17 C2 117.97(18) . . ?
C22 C17 C2 123.67(18) . . ?
C18 C19 C20 120.28(19) . . ?
C18 C19 H19 119.9 . . ?
C20 C19 H19 119.9 . . ?
C21 C20 C19 119.87(18) . . ?
C21 C20 C23 120.6(2) . . ?
C19 C20 C23 119.45(19) . . ?
C20 C21 C22 119.97(19) . . ?
C20 C21 H21 120.0 . . ?
C22 C21 H21 120.0 . . ?
C21 C22 C17 120.86(18) . . ?
C21 C22 H22 119.6 . . ?
C17 C22 H22 119.6 . . ?
F3 C23 F1 108.0(2) . . ?
F3 C23 F2 105.6(2) . . ?
F1 C23 F2 104.32(19) . . ?
F3 C23 C20 113.6(2) . . ?
F1 C23 C20 112.05(19) . . ?
F2 C23 C20 112.69(19) . . ?
C25 C24 C1 122.01(18) . . ?
C25 C24 H24 119.0 . . ?
C1 C24 H24 119.0 . . ?
C24 C25 C26 120.77(18) . . ?
C24 C25 H25 119.6 . . ?
C26 C25 H25 119.6 . . ?
N2 C26 C25 121.16(18) . . ?
N2 C26 C27 121.68(18) . . ?
C25 C26 C27 117.16(18) . . ?
C28 C27 C26 120.95(18) . . ?
C28 C27 H27 119.5 . . ?
C26 C27 H27 119.5 . . ?
C27 C28 C1 121.70(18) . . ?
C27 C28 H28 119.1 . . ?
C1 C28 H28 119.1 . . ?
N2 C29 H29A 109.5 . . ?
N2 C29 H29B 109.5 . . ?
H29A C29 H29B 109.5 . . ?
N2 C29 H29C 109.5 . . ?
H29A C29 H29C 109.5 . . ?
H29B C29 H29C 109.5 . . ?
N2 C30 H30A 109.5 . . ?
N2 C30 H30B 109.5 . . ?
H30A C30 H30B 109.5 . . ?
N2 C30 H30C 109.5 . . ?
H30A C30 H30C 109.5 . . ?
H30B C30 H30C 109.5 . . ?
C32 C31 C33 110.79(18) . . ?
C32 C31 P1 110.66(15) . . ?
C33 C31 P1 118.27(15) . . ?
C32 C31 H31 105.3 . . ?
C33 C31 H31 105.3 . . ?
P1 C31 H31 105.3 . . ?
C31 C32 H32A 109.5 . . ?
C31 C32 H32B 109.5 . . ?
H32A C32 H32B 109.5 . . ?
C31 C32 H32C 109.5 . . ?
H32A C32 H32C 109.5 . . ?
H32B C32 H32C 109.5 . . ?
C31 C33 H33A 109.5 . . ?
C31 C33 H33B 109.5 . . ?
H33A C33 H33B 109.5 . . ?
C31 C33 H33C 109.5 . . ?
H33A C33 H33C 109.5 . . ?
H33B C33 H33C 109.5 . . ?
C36 C34 C35 110.65(18) . . ?
C36 C34 P1 113.82(15) . . ?
C35 C34 P1 109.36(14) . . ?
C36 C34 H34 107.6 . . ?
C35 C34 H34 107.6 . . ?
P1 C34 H34 107.6 . . ?
C34 C35 H35A 109.5 . . ?
C34 C35 H35B 109.5 . . ?
H35A C35 H35B 109.5 . . ?
C34 C35 H35C 109.5 . . ?
H35A C35 H35C 109.5 . . ?
H35B C35 H35C 109.5 . . ?
C34 C36 H36A 109.5 . . ?
C34 C36 H36B 109.5 . . ?
H36A C36 H36B 109.5 . . ?
C34 C36 H36C 109.5 . . ?
H36A C36 H36C 109.5 . . ?
H36B C36 H36C 109.5 . . ?
C39 C37 C38 111.33(19) . . ?
C39 C37 P1 114.98(15) . . ?
C38 C37 P1 113.40(14) . . ?
C39 C37 H37 105.4 . . ?
C38 C37 H37 105.4 . . ?
P1 C37 H37 105.4 . . ?
C37 C38 H38A 109.5 . . ?
C37 C38 H38B 109.5 . . ?
H38A C38 H38B 109.5 . . ?
C37 C38 H38C 109.5 . . ?
H38A C38 H38C 109.5 . . ?
H38B C38 H38C 109.5 . . ?
C37 C39 H39A 109.5 . . ?
C37 C39 H39B 109.5 . . ?
H39A C39 H39B 109.5 . . ?
C37 C39 H39C 109.5 . . ?
H39A C39 H39C 109.5 . . ?
H39B C39 H39C 109.5 . . ?

loop_
_geom_bond_atom_site_label_1
_geom_bond_atom_site_label_2
_geom_bond_distance
_geom_bond_site_symmetry_2
_geom_bond_publ_flag
Rh1 C3 2.0572(19) . ?
Rh1 N1 2.1065(17) . ?
Rh1 C2 2.1686(19) . ?
Rh1 B1 2.276(2) . ?
Rh1 P1 2.3043(8) . ?
Rh1 Cl1 2.3517(8) . ?
C1 C28 1.394(3) . ?
C1 C24 1.398(3) . ?
C1 C3 1.473(3) . ?
F1 C23 1.330(3) . ?
P1 C37 1.852(2) . ?
P1 C34 1.854(2) . ?
P1 C31 1.857(2) . ?
N1 C3 1.469(2) . ?
N1 C13 1.484(3) . ?
N1 B1 1.514(3) . ?
B1 C2 1.549(3) . ?
B1 C4 1.566(3) . ?
N2 C26 1.365(3) . ?
N2 C30 1.453(3) . ?
N2 C29 1.458(3) . ?
F2 C23 1.347(3) . ?
C2 C3 1.437(3) . ?
C2 C17 1.460(3) . ?
F3 C23 1.309(3) . ?
C9 C8 1.388(3) . ?
C9 C4 1.416(3) . ?
C9 C10 1.515(3) . ?
C8 C7 1.388(3) . ?
C8 H8 0.9500 . ?
C7 C6 1.392(3) . ?
C7 C12 1.506(3) . ?
C6 C5 1.392(3) . ?
C6 H6 0.9500 . ?
C5 C4 1.408(3) . ?
C5 C11 1.513(3) . ?
C10 H10A 0.9800 . ?
C10 H10B 0.9800 . ?
C10 H10C 0.9800 . ?
C11 H11A 0.9800 . ?
C11 H11B 0.9800 . ?
C11 H11C 0.9800 . ?
C12 H12A 0.9800 . ?
C12 H12B 0.9800 . ?
C12 H12C 0.9800 . ?
C13 C15 1.526(3) . ?
C13 C16 1.527(3) . ?
C13 C14 1.531(3) . ?
C14 H14A 0.9800 . ?
C14 H14B 0.9800 . ?
C14 H14C 0.9800 . ?
C15 H15A 0.9800 . ?
C15 H15B 0.9800 . ?
C15 H15C 0.9800 . ?
C16 H16A 0.9800 . ?
C16 H16B 0.9800 . ?
C16 H16C 0.9800 . ?
C18 C19 1.381(3) . ?
C18 C17 1.400(3) . ?
C18 H18 0.9500 . ?
C17 C22 1.402(3) . ?
C19 C20 1.390(3) . ?
C19 H19 0.9500 . ?
C20 C21 1.385(3) . ?
C20 C23 1.495(3) . ?
C21 C22 1.388(3) . ?
C21 H21 0.9500 . ?
C22 H22 0.9500 . ?
C24 C25 1.379(3) . ?
C24 H24 0.9500 . ?
C25 C26 1.411(3) . ?
C25 H25 0.9500 . ?
C26 C27 1.417(3) . ?
C27 C28 1.381(3) . ?
C27 H27 0.9500 . ?
C28 H28 0.9500 . ?
C29 H29A 0.9800 . ?
C29 H29B 0.9800 . ?
C29 H29C 0.9800 . ?
C30 H30A 0.9800 . ?
C30 H30B 0.9800 . ?
C30 H30C 0.9800 . ?
C31 C32 1.529(3) . ?
C31 C33 1.533(3) . ?
C31 H31 1.0000 . ?
C32 H32A 0.9800 . ?
C32 H32B 0.9800 . ?
C32 H32C 0.9800 . ?
C33 H33A 0.9800 . ?
C33 H33B 0.9800 . ?
C33 H33C 0.9800 . ?
C34 C36 1.531(3) . ?
C34 C35 1.533(3) . ?
C34 H34 1.0000 . ?
C35 H35A 0.9800 . ?
C35 H35B 0.9800 . ?
C35 H35C 0.9800 . ?
C36 H36A 0.9800 . ?
C36 H36B 0.9800 . ?
C36 H36C 0.9800 . ?
C37 C39 1.528(3) . ?
C37 C38 1.530(3) . ?
C37 H37 1.0000 . ?
C38 H38A 0.9800 . ?
C38 H38B 0.9800 . ?
C38 H38C 0.9800 . ?
C39 H39A 0.9800 . ?
C39 H39B 0.9800 . ?
C39 H39C 0.9800 . ?

loop_
_geom_torsion_atom_site_label_1
_geom_torsion_atom_site_label_2
_geom_torsion_atom_site_label_3
_geom_torsion_atom_site_label_4
_geom_torsion
_geom_torsion_site_symmetry_1
_geom_torsion_site_symmetry_2
_geom_torsion_site_symmetry_3
_geom_torsion_site_symmetry_4
_geom_torsion_publ_flag
C3 N1 B1 C2 -2.85(14) . . . . ?
C13 N1 B1 C2 -161.1(2) . . . . ?
Rh1 N1 B1 C2 64.18(10) . . . . ?
C3 N1 B1 C4 160.4(2) . . . . ?
C13 N1 B1 C4 2.1(4) . . . . ?
Rh1 N1 B1 C4 -132.6(2) . . . . ?
C3 N1 B1 Rh1 -67.03(9) . . . . ?
C13 N1 B1 Rh1 134.7(2) . . . . ?
N1 B1 C2 C3 2.91(14) . . . . ?
C4 B1 C2 C3 -160.9(2) . . . . ?
Rh1 B1 C2 C3 65.18(10) . . . . ?
N1 B1 C2 C17 165.8(2) . . . . ?
C4 B1 C2 C17 2.0(4) . . . . ?
Rh1 B1 C2 C17 -131.9(2) . . . . ?
N1 B1 C2 Rh1 -62.27(10) . . . . ?
C4 B1 C2 Rh1 134.0(2) . . . . ?
C17 C2 C3 N1 -167.0(2) . . . . ?
B1 C2 C3 N1 -3.01(14) . . . . ?
Rh1 C2 C3 N1 69.20(10) . . . . ?
C17 C2 C3 C1 -8.8(4) . . . . ?
B1 C2 C3 C1 155.2(2) . . . . ?
Rh1 C2 C3 C1 -132.6(2) . . . . ?
C17 C2 C3 Rh1 123.8(2) . . . . ?
B1 C2 C3 Rh1 -72.21(11) . . . . ?
C13 N1 C3 C2 162.95(18) . . . . ?
B1 N1 C3 C2 3.08(15) . . . . ?
Rh1 N1 C3 C2 -72.04(11) . . . . ?
C13 N1 C3 C1 3.3(3) . . . . ?
B1 N1 C3 C1 -156.5(2) . . . . ?
Rh1 N1 C3 C1 128.4(2) . . . . ?
C13 N1 C3 Rh1 -125.02(19) . . . . ?
B1 N1 C3 Rh1 75.11(10) . . . . ?
C28 C1 C3 C2 122.7(2) . . . . ?
C24 C1 C3 C2 -54.1(3) . . . . ?
C28 C1 C3 N1 -85.8(3) . . . . ?
C24 C1 C3 N1 97.5(2) . . . . ?
C28 C1 C3 Rh1 13.3(3) . . . . ?
C24 C1 C3 Rh1 -163.47(15) . . . . ?
C4 C9 C8 C7 -0.1(3) . . . . ?
C10 C9 C8 C7 179.35(18) . . . . ?
C9 C8 C7 C6 -2.2(3) . . . . ?
C9 C8 C7 C12 178.12(19) . . . . ?
C8 C7 C6 C5 2.0(3) . . . . ?
C12 C7 C6 C5 -178.3(2) . . . . ?
C7 C6 C5 C4 0.5(3) . . . . ?
C7 C6 C5 C11 -177.90(19) . . . . ?
C6 C5 C4 C9 -2.8(3) . . . . ?
C11 C5 C4 C9 175.57(18) . . . . ?
C6 C5 C4 B1 170.04(19) . . . . ?
C11 C5 C4 B1 -11.6(3) . . . . ?
C8 C9 C4 C5 2.6(3) . . . . ?
C10 C9 C4 C5 -176.83(18) . . . . ?
C8 C9 C4 B1 -170.94(18) . . . . ?
C10 C9 C4 B1 9.6(3) . . . . ?
N1 B1 C4 C5 89.3(3) . . . . ?
C2 B1 C4 C5 -114.3(3) . . . . ?
Rh1 B1 C4 C5 -11.8(3) . . . . ?
N1 B1 C4 C9 -97.7(3) . . . . ?
C2 B1 C4 C9 58.6(3) . . . . ?
Rh1 B1 C4 C9 161.17(17) . . . . ?
C3 N1 C13 C15 47.7(3) . . . . ?
B1 N1 C13 C15 -161.8(2) . . . . ?
Rh1 N1 C13 C15 -47.0(2) . . . . ?
C3 N1 C13 C16 167.97(18) . . . . ?
B1 N1 C13 C16 -41.5(3) . . . . ?
Rh1 N1 C13 C16 73.3(2) . . . . ?
C3 N1 C13 C14 -73.5(2) . . . . ?
B1 N1 C13 C14 77.0(3) . . . . ?
Rh1 N1 C13 C14 -168.19(14) . . . . ?
C19 C18 C17 C22 1.0(3) . . . . ?
C19 C18 C17 C2 -175.24(18) . . . . ?
C3 C2 C17 C18 172.6(2) . . . . ?
B1 C2 C17 C18 16.0(3) . . . . ?
Rh1 C2 C17 C18 -94.3(2) . . . . ?
C3 C2 C17 C22 -3.4(3) . . . . ?
B1 C2 C17 C22 -160.0(2) . . . . ?
Rh1 C2 C17 C22 89.7(2) . . . . ?
C17 C18 C19 C20 -0.4(3) . . . . ?
C18 C19 C20 C21 -0.9(3) . . . . ?
C18 C19 C20 C23 176.3(2) . . . . ?
C19 C20 C21 C22 1.4(3) . . . . ?
C23 C20 C21 C22 -175.65(19) . . . . ?
C20 C21 C22 C17 -0.8(3) . . . . ?
C18 C17 C22 C21 -0.4(3) . . . . ?
C2 C17 C22 C21 175.59(18) . . . . ?
C21 C20 C23 F3 -99.0(3) . . . . ?
C19 C20 C23 F3 83.9(3) . . . . ?
C21 C20 C23 F1 138.3(2) . . . . ?
C19 C20 C23 F1 -38.8(3) . . . . ?
C21 C20 C23 F2 21.0(3) . . . . ?
C19 C20 C23 F2 -156.1(2) . . . . ?
C28 C1 C24 C25 -0.6(3) . . . . ?
C3 C1 C24 C25 176.31(18) . . . . ?
C1 C24 C25 C26 0.3(3) . . . . ?
C30 N2 C26 C25 178.99(19) . . . . ?
C29 N2 C26 C25 9.8(3) . . . . ?
C30 N2 C26 C27 -1.1(3) . . . . ?
C29 N2 C26 C27 -170.28(19) . . . . ?
C24 C25 C26 N2 -179.85(19) . . . . ?
C24 C25 C26 C27 0.2(3) . . . . ?
N2 C26 C27 C28 179.57(19) . . . . ?
C25 C26 C27 C28 -0.5(3) . . . . ?
C26 C27 C28 C1 0.2(3) . . . . ?
C24 C1 C28 C27 0.3(3) . . . . ?
C3 C1 C28 C27 -176.43(19) . . . . ?
C37 P1 C31 C32 54.08(17) . . . . ?
C34 P1 C31 C32 163.62(15) . . . . ?
Rh1 P1 C31 C32 -72.68(15) . . . . ?
C37 P1 C31 C33 -75.22(19) . . . . ?
C34 P1 C31 C33 34.31(19) . . . . ?
Rh1 P1 C31 C33 158.02(14) . . . . ?
C37 P1 C34 C36 -54.58(18) . . . . ?
C31 P1 C34 C36 -168.20(16) . . . . ?
Rh1 P1 C34 C36 66.43(17) . . . . ?
C37 P1 C34 C35 -178.90(15) . . . . ?
C31 P1 C34 C35 67.49(17) . . . . ?
Rh1 P1 C34 C35 -57.89(16) . . . . ?
C34 P1 C37 C39 -63.03(18) . . . . ?
C31 P1 C37 C39 45.50(19) . . . . ?
Rh1 P1 C37 C39 174.72(14) . . . . ?
C34 P1 C37 C38 167.27(16) . . . . ?
C31 P1 C37 C38 -84.20(18) . . . . ?
Rh1 P1 C37 C38 45.02(18) . . . . ?
